data_1508354
loop_
_publ_author_name
'Reynolds, Samantha C.'
'Hughes, Russell P.'
'Glueck, David S.'
'Rheingold, Arnold L.'

_publ_section_title
;
 Synthesis, Reactivity, and Resolution of a C(2)-Symmetric, P-Stereogenic
 Benzodiphosphetane, a Building Block for Chiral Bis(phosphines).
;
_journal_issue 16
_journal_name_full 'Organic letters'
_journal_page_first 4238
_journal_page_last 4241
_journal_paper_doi 10.1021/ol301935q
_journal_volume 14
_journal_year 2012
_chemical_formula_sum 'C43 H56 Cl4 N2 P2 Pd2'
_chemical_formula_weight 1017.44
_chemical_name_systematic
; 
 ? 
;
_space_group_IT_number 19
_symmetry_cell_setting orthorhombic
_symmetry_space_group_name_Hall 'P 2ac 2ab'
_symmetry_space_group_name_H-M 'P 21 21 21'
_atom_sites_solution_hydrogens geom
_atom_sites_solution_primary direct
_atom_sites_solution_secondary difmap
_audit_creation_method SHELXL-97
_cell_angle_alpha 90.00
_cell_angle_beta 90.00
_cell_angle_gamma 90.00
_cell_formula_units_Z 4
_cell_length_a 9.4010(16)
_cell_length_b 20.750(4)
_cell_length_c 22.696(4)
_cell_measurement_reflns_used 9438
_cell_measurement_temperature 100(2)
_cell_measurement_theta_max 25.42
_cell_measurement_theta_min 2.54
_cell_volume 4427.3(14)
_computing_cell_refinement 'Bruker SAINT'
_computing_data_collection 'Bruker APEX2'
_computing_data_reduction 'Bruker SAINT'
_computing_molecular_graphics 'Bruker SHELXTL'
_computing_publication_material 'Bruker SHELXTL'
_computing_structure_refinement 'SHELXL-97 (Sheldrick, 1997)'
_computing_structure_solution 'SHELXS-97 (Sheldrick, 1990)'
_diffrn_ambient_temperature 100(2)
_diffrn_measured_fraction_theta_full 0.997
_diffrn_measured_fraction_theta_max 0.993
_diffrn_measurement_device_type 'Bruker APEX-II CCD'
_diffrn_measurement_method '\f and \w scans'
_diffrn_radiation_monochromator graphite
_diffrn_radiation_source 'fine-focus sealed tube'
_diffrn_radiation_type MoK\a
_diffrn_radiation_wavelength 0.71073
_diffrn_reflns_av_R_equivalents 0.0439
_diffrn_reflns_av_sigmaI/netI 0.0444
_diffrn_reflns_limit_h_max 11
_diffrn_reflns_limit_h_min -11
_diffrn_reflns_limit_k_max 25
_diffrn_reflns_limit_k_min -24
_diffrn_reflns_limit_l_max 27
_diffrn_reflns_limit_l_min -25
_diffrn_reflns_number 25965
_diffrn_reflns_theta_full 25.00
_diffrn_reflns_theta_max 25.46
_diffrn_reflns_theta_min 2.66
_exptl_absorpt_coefficient_mu 1.158
_exptl_absorpt_correction_T_max 0.614
_exptl_absorpt_correction_T_min 0.498
_exptl_absorpt_correction_type multi-scan
_exptl_absorpt_process_details sadabs
_exptl_crystal_colour colorless
_exptl_crystal_density_diffrn 1.526
_exptl_crystal_density_method 'not measured'
_exptl_crystal_description block
_exptl_crystal_F_000 2072
_exptl_crystal_size_max 0.34
_exptl_crystal_size_mid 0.30
_exptl_crystal_size_min 0.27
_refine_diff_density_max 1.211
_refine_diff_density_min -1.286
_refine_diff_density_rms 0.075
_refine_ls_abs_structure_details 'Flack H D (1983), Acta Cryst. A39, 876-881'
_refine_ls_abs_structure_Flack -0.022(19)
_refine_ls_extinction_method none
_refine_ls_goodness_of_fit_ref 1.019
_refine_ls_hydrogen_treatment constr
_refine_ls_matrix_type full
_refine_ls_number_parameters 490
_refine_ls_number_reflns 8156
_refine_ls_number_restraints 0
_refine_ls_restrained_S_all 1.019
_refine_ls_R_factor_all 0.0299
_refine_ls_R_factor_gt 0.0272
_refine_ls_shift/su_max 0.003
_refine_ls_shift/su_mean 0.000
_refine_ls_structure_factor_coef Fsqd
_refine_ls_weighting_details 'calc w=1/[\s^2^(Fo^2^)+(0.0420P)^2^+0.0000P] where P=(Fo^2^+2Fc^2^)/3'
_refine_ls_weighting_scheme calc
_refine_ls_wR_factor_gt 0.0692
_refine_ls_wR_factor_ref 0.0711
_reflns_number_gt 7724
_reflns_number_total 8156
_reflns_threshold_expression >2sigma(I)
_cod_data_source_file ol301935q_si_002.cif
_cod_data_source_block glu373
_cod_depositor_comments
;
The following automatic conversions were performed:

'_symmetry_cell_setting' value 'Orthorhombic' changed to
'orthorhombic' according to
/home/saulius/struct/CIF-dictionaries/cif_core.dic dictionary named
'cif_core.dic' version 2.4.2 from 2011-04-26.

Automatic conversion script
Id: cif_fix_values 1891 2012-01-12 08:04:46Z andrius 
;
_cod_original_cell_volume 4427.5(13)
_cod_original_sg_symbol_H-M P2(1)2(1)2(1)
_cod_database_code 1508354

loop_
_symmetry_equiv_pos_as_xyz
'x, y, z'
'x+1/2, -y+1/2, -z'
'-x, y+1/2, -z+1/2'
'-x+1/2, -y, z+1/2'

loop_
_atom_site_label
_atom_site_type_symbol
_atom_site_fract_x
_atom_site_fract_y
_atom_site_fract_z
_atom_site_U_iso_or_equiv
_atom_site_adp_type
_atom_site_occupancy
_atom_site_symmetry_multiplicity
_atom_site_calc_flag
_atom_site_refinement_flags
Pd1 Pd 0.53476(2) 0.665546(12) 0.905903(10) 0.01090(7) Uani 1 1 d .
Pd2 Pd 0.90152(2) 0.501465(12) 0.748711(10) 0.01247(7) Uani 1 1 d .
Cl1 Cl 0.54984(10) 0.63625(4) 1.00739(3) 0.01952(18) Uani 1 1 d .
Cl2 Cl 0.69339(9) 0.53247(5) 0.69390(4) 0.0224(2) Uani 1 1 d .
Cl3 Cl 0.47133(17) 0.83978(10) 0.42723(13) 0.1268(10) Uani 1 1 d .
Cl4 Cl 0.2037(2) 0.86076(7) 0.48778(6) 0.0739(5) Uani 1 1 d .
P1 P 0.66357(9) 0.57672(4) 0.88166(4) 0.01114(17) Uani 1 1 d .
P2 P 0.86059(9) 0.57348(4) 0.82198(4) 0.01182(18) Uani 1 1 d .
N1 N 0.4054(3) 0.74704(13) 0.92889(11) 0.0126(6) Uani 1 1 d .
N2 N 0.9908(3) 0.45219(14) 0.67459(12) 0.0157(6) Uani 1 1 d .
C1 C 0.2568(4) 0.72333(18) 0.92625(15) 0.0188(8) Uani 1 1 d .
H1A H 0.1916 0.7585 0.9361 0.028 Uiso 1 1 calc R
H1B H 0.2445 0.6880 0.9545 0.028 Uiso 1 1 calc R
H1C H 0.2362 0.7078 0.8864 0.028 Uiso 1 1 calc R
C2 C 0.4236(4) 0.77692(17) 0.98759(15) 0.0184(8) Uani 1 1 d .
H2A H 0.3604 0.8143 0.9910 0.028 Uiso 1 1 calc R
H2B H 0.5225 0.7908 0.9924 0.028 Uiso 1 1 calc R
H2C H 0.3999 0.7454 1.0182 0.028 Uiso 1 1 calc R
C3 C 0.4268(4) 0.79587(16) 0.88076(15) 0.0154(7) Uani 1 1 d .
H3A H 0.3471 0.8278 0.8815 0.018 Uiso 1 1 calc R
C4 C 0.5689(4) 0.83122(18) 0.88675(15) 0.0201(8) Uani 1 1 d .
H4A H 0.5705 0.8552 0.9240 0.030 Uiso 1 1 calc R
H4B H 0.5804 0.8613 0.8538 0.030 Uiso 1 1 calc R
H4C H 0.6468 0.7998 0.8864 0.030 Uiso 1 1 calc R
C5 C 0.4224(3) 0.75825(16) 0.82374(15) 0.0152(7) Uani 1 1 d .
C6 C 0.3600(4) 0.78400(17) 0.77413(15) 0.0176(7) Uani 1 1 d .
H6A H 0.3204 0.8261 0.7755 0.021 Uiso 1 1 calc R
C7 C 0.3545(3) 0.74822(17) 0.72125(15) 0.0154(7) Uani 1 1 d .
C8 C 0.2831(4) 0.77092(18) 0.67028(16) 0.0197(8) Uani 1 1 d .
H8A H 0.2343 0.8110 0.6716 0.024 Uiso 1 1 calc R
C9 C 0.2835(5) 0.73578(19) 0.61923(17) 0.0285(9) Uani 1 1 d .
H9A H 0.2370 0.7522 0.5852 0.034 Uiso 1 1 calc R
C10 C 0.3522(5) 0.6754(2) 0.61660(17) 0.0299(9) Uani 1 1 d .
H10A H 0.3518 0.6512 0.5811 0.036 Uiso 1 1 calc R
C11 C 0.4203(4) 0.65190(17) 0.66609(15) 0.0214(8) Uani 1 1 d .
H11A H 0.4676 0.6115 0.6643 0.026 Uiso 1 1 calc R
C12 C 0.4204(3) 0.68710(17) 0.71937(14) 0.0146(7) Uani 1 1 d .
C13 C 0.4864(3) 0.66234(17) 0.77182(14) 0.0142(7) Uani 1 1 d .
H13A H 0.5323 0.6216 0.7704 0.017 Uiso 1 1 calc R
C14 C 0.4851(3) 0.69565(17) 0.82352(14) 0.0136(7) Uani 1 1 d .
C15 C 0.5522(3) 0.50179(17) 0.87346(14) 0.0157(7) Uani 1 1 d .
C16 C 0.4761(4) 0.49211(18) 0.93331(15) 0.0216(8) Uani 1 1 d .
H16A H 0.4112 0.4553 0.9306 0.032 Uiso 1 1 calc R
H16B H 0.4219 0.5310 0.9432 0.032 Uiso 1 1 calc R
H16C H 0.5470 0.4839 0.9641 0.032 Uiso 1 1 calc R
C17 C 0.6421(4) 0.44220(17) 0.86039(17) 0.0216(8) Uani 1 1 d .
H17A H 0.5812 0.4039 0.8604 0.032 Uiso 1 1 calc R
H17B H 0.7157 0.4376 0.8907 0.032 Uiso 1 1 calc R
H17C H 0.6872 0.4469 0.8217 0.032 Uiso 1 1 calc R
C18 C 0.4417(4) 0.51187(18) 0.82525(15) 0.0234(8) Uani 1 1 d .
H18A H 0.3721 0.4767 0.8264 0.035 Uiso 1 1 calc R
H18B H 0.4888 0.5123 0.7867 0.035 Uiso 1 1 calc R
H18C H 0.3930 0.5531 0.8316 0.035 Uiso 1 1 calc R
C19 C 0.9226(3) 0.65588(16) 0.79838(14) 0.0157(7) Uani 1 1 d .
C20 C 0.8454(4) 0.68007(19) 0.74359(18) 0.0286(9) Uani 1 1 d .
H20A H 0.8895 0.7202 0.7301 0.043 Uiso 1 1 calc R
H20B H 0.7452 0.6880 0.7531 0.043 Uiso 1 1 calc R
H20C H 0.8517 0.6475 0.7124 0.043 Uiso 1 1 calc R
C21 C 0.9050(4) 0.70429(17) 0.84880(16) 0.0222(8) Uani 1 1 d .
H21A H 0.9388 0.7467 0.8360 0.033 Uiso 1 1 calc R
H21B H 0.9607 0.6900 0.8829 0.033 Uiso 1 1 calc R
H21C H 0.8044 0.7071 0.8598 0.033 Uiso 1 1 calc R
C22 C 1.0812(4) 0.64746(18) 0.78332(16) 0.0215(8) Uani 1 1 d .
H22A H 1.1227 0.6895 0.7739 0.032 Uiso 1 1 calc R
H22B H 1.0908 0.6187 0.7493 0.032 Uiso 1 1 calc R
H22C H 1.1310 0.6288 0.8172 0.032 Uiso 1 1 calc R
C23 C 0.9311(3) 0.56277(15) 0.89608(14) 0.0145(7) Uani 1 1 d .
C24 C 1.0674(4) 0.55522(17) 0.92034(15) 0.0189(8) Uani 1 1 d .
H24A H 1.1501 0.5605 0.8968 0.023 Uiso 1 1 calc R
C25 C 1.0780(4) 0.53987(18) 0.97937(16) 0.0221(8) Uani 1 1 d .
H25A H 1.1693 0.5344 0.9966 0.027 Uiso 1 1 calc R
C26 C 0.9565(4) 0.53226(17) 1.01415(15) 0.0212(8) Uani 1 1 d .
H26A H 0.9667 0.5208 1.0545 0.025 Uiso 1 1 calc R
C27 C 0.8216(4) 0.54103(16) 0.99109(15) 0.0164(7) Uani 1 1 d .
H27A H 0.7393 0.5361 1.0149 0.020 Uiso 1 1 calc R
C28 C 0.8107(3) 0.55725(15) 0.93173(15) 0.0128(7) Uani 1 1 d .
C29 C 0.9137(4) 0.39047(17) 0.66697(16) 0.0207(8) Uani 1 1 d .
H29A H 0.9518 0.3675 0.6327 0.031 Uiso 1 1 calc R
H29B H 0.8123 0.3992 0.6609 0.031 Uiso 1 1 calc R
H29C H 0.9260 0.3639 0.7023 0.031 Uiso 1 1 calc R
C30 C 0.9778(4) 0.48906(17) 0.61844(14) 0.0210(8) Uani 1 1 d .
H30A H 1.0298 0.4666 0.5872 0.031 Uiso 1 1 calc R
H30B H 1.0179 0.5323 0.6237 0.031 Uiso 1 1 calc R
H30C H 0.8773 0.4926 0.6075 0.031 Uiso 1 1 calc R
C31 C 1.1443(4) 0.43793(17) 0.68876(15) 0.0159(7) Uani 1 1 d .
H31A H 1.1776 0.4015 0.6634 0.019 Uiso 1 1 calc R
C32 C 1.2421(4) 0.4950(2) 0.68006(15) 0.0208(8) Uani 1 1 d .
H32A H 1.3367 0.4846 0.6955 0.031 Uiso 1 1 calc R
H32B H 1.2037 0.5324 0.7010 0.031 Uiso 1 1 calc R
H32C H 1.2492 0.5049 0.6379 0.031 Uiso 1 1 calc R
C33 C 1.1463(3) 0.41659(16) 0.75242(14) 0.0142(7) Uani 1 1 d .
C34 C 1.2380(4) 0.37071(17) 0.77283(15) 0.0174(8) Uani 1 1 d .
H34A H 1.3004 0.3499 0.7460 0.021 Uiso 1 1 calc R
C35 C 1.2419(4) 0.35351(16) 0.83342(15) 0.0168(7) Uani 1 1 d .
C36 C 1.3454(4) 0.31102(17) 0.85719(17) 0.0214(8) Uani 1 1 d .
H36A H 1.4130 0.2914 0.8318 0.026 Uiso 1 1 calc R
C37 C 1.3488(4) 0.29804(19) 0.91614(17) 0.0272(9) Uani 1 1 d .
H37A H 1.4204 0.2706 0.9317 0.033 Uiso 1 1 calc R
C38 C 1.2465(5) 0.3252(2) 0.95383(17) 0.0305(10) Uani 1 1 d .
H38A H 1.2481 0.3152 0.9947 0.037 Uiso 1 1 calc R
C39 C 1.1449(4) 0.36592(19) 0.93215(16) 0.0233(8) Uani 1 1 d .
H39A H 1.0764 0.3837 0.9583 0.028 Uiso 1 1 calc R
C40 C 1.1395(4) 0.38222(17) 0.87156(15) 0.0177(7) Uani 1 1 d .
C41 C 1.0416(4) 0.42769(16) 0.84870(14) 0.0160(7) Uani 1 1 d .
H41A H 0.9707 0.4449 0.8740 0.019 Uiso 1 1 calc R
C42 C 1.0459(4) 0.44766(16) 0.79100(14) 0.0150(7) Uani 1 1 d .
C43 C 0.2914(5) 0.8536(2) 0.4200(2) 0.0389(11) Uani 1 1 d .
H43A H 0.2483 0.8177 0.3975 0.047 Uiso 1 1 calc R
H43B H 0.2768 0.8937 0.3971 0.047 Uiso 1 1 calc R

loop_
_atom_site_aniso_label
_atom_site_aniso_U_11
_atom_site_aniso_U_22
_atom_site_aniso_U_33
_atom_site_aniso_U_23
_atom_site_aniso_U_13
_atom_site_aniso_U_12
Pd1 0.01043(11) 0.01264(12) 0.00962(12) -0.00082(9) 0.00010(10) 0.00095(10)
Pd2 0.01119(12) 0.01577(13) 0.01044(13) -0.00236(11) 0.00008(9) 0.00039(10)
Cl1 0.0284(5) 0.0193(4) 0.0109(4) 0.0006(3) 0.0013(4) 0.0034(4)
Cl2 0.0164(4) 0.0319(5) 0.0188(5) -0.0007(4) -0.0034(3) 0.0051(4)
Cl3 0.0338(7) 0.0999(15) 0.247(3) 0.1083(17) -0.0033(12) 0.0065(9)
Cl4 0.1313(14) 0.0441(8) 0.0462(8) -0.0081(6) 0.0276(9) 0.0108(9)
P1 0.0097(4) 0.0131(4) 0.0106(4) -0.0006(3) 0.0008(3) 0.0000(3)
P2 0.0093(4) 0.0139(4) 0.0123(4) -0.0017(3) 0.0007(3) -0.0001(3)
N1 0.0122(13) 0.0153(15) 0.0102(14) -0.0010(10) 0.0012(11) -0.0004(13)
N2 0.0170(15) 0.0198(15) 0.0102(14) -0.0029(11) -0.0022(11) -0.0033(12)
C1 0.0138(17) 0.024(2) 0.0189(19) -0.0042(15) 0.0037(14) 0.0016(15)
C2 0.0196(19) 0.0173(18) 0.0183(18) -0.0062(14) -0.0002(14) 0.0052(15)
C3 0.0142(17) 0.0171(18) 0.0149(17) 0.0003(13) -0.0015(13) 0.0021(14)
C4 0.0188(18) 0.0205(18) 0.0209(18) -0.0047(15) 0.0049(14) -0.0057(16)
C5 0.0140(16) 0.0159(17) 0.0156(18) -0.0005(13) 0.0043(13) -0.0047(14)
C6 0.0147(17) 0.0161(18) 0.0220(18) 0.0038(14) 0.0049(14) 0.0020(15)
C7 0.0132(15) 0.0164(18) 0.0164(18) 0.0032(13) 0.0009(13) -0.0027(15)
C8 0.0171(17) 0.0159(19) 0.026(2) 0.0068(15) -0.0032(15) -0.0004(15)
C9 0.037(2) 0.027(2) 0.022(2) 0.0082(17) -0.0085(18) 0.0003(19)
C10 0.039(2) 0.032(2) 0.0189(19) -0.0020(16) -0.0098(17) 0.000(2)
C11 0.0268(19) 0.0186(19) 0.0186(18) 0.0002(14) -0.0038(15) -0.0004(16)
C12 0.0118(16) 0.0219(19) 0.0103(16) 0.0030(13) 0.0004(13) -0.0025(14)
C13 0.0106(15) 0.0138(17) 0.0181(17) 0.0019(13) 0.0006(12) 0.0000(14)
C14 0.0076(15) 0.0193(18) 0.0139(17) 0.0045(13) 0.0013(13) 0.0001(14)
C15 0.0127(16) 0.0127(16) 0.0216(17) 0.0019(14) 0.0000(14) -0.0055(15)
C16 0.0203(17) 0.0186(19) 0.0259(19) -0.0040(15) 0.0084(15) -0.0088(17)
C17 0.0206(19) 0.0146(18) 0.030(2) -0.0036(15) 0.0046(16) -0.0033(15)
C18 0.0223(18) 0.026(2) 0.0223(19) 0.0013(15) -0.0064(15) -0.0082(16)
C19 0.0160(17) 0.0154(18) 0.0157(17) -0.0015(14) 0.0047(13) -0.0046(14)
C20 0.027(2) 0.029(2) 0.030(2) 0.0089(17) -0.0055(17) -0.0079(17)
C21 0.0183(17) 0.0180(19) 0.030(2) -0.0087(15) 0.0090(16) -0.0033(16)
C22 0.0175(18) 0.024(2) 0.023(2) -0.0024(15) 0.0048(14) -0.0062(16)
C23 0.0174(17) 0.0100(16) 0.0160(18) -0.0032(12) -0.0002(13) 0.0000(13)
C24 0.0155(18) 0.0223(19) 0.0188(19) -0.0048(14) -0.0010(14) -0.0005(14)
C25 0.0189(19) 0.027(2) 0.0204(19) -0.0019(15) -0.0081(15) 0.0042(16)
C26 0.0274(19) 0.0170(18) 0.0192(18) -0.0005(14) -0.0025(16) 0.0035(17)
C27 0.0191(18) 0.0144(19) 0.0158(18) -0.0002(14) 0.0002(14) 0.0003(15)
C28 0.0126(16) 0.0080(17) 0.0179(17) 0.0001(13) -0.0003(13) 0.0004(13)
C29 0.0229(19) 0.0166(18) 0.0226(19) -0.0054(14) -0.0005(15) -0.0016(16)
C30 0.0254(18) 0.024(2) 0.0134(16) -0.0021(14) 0.0013(15) 0.0024(17)
C31 0.0152(17) 0.0181(19) 0.0144(17) -0.0036(14) 0.0018(14) 0.0008(14)
C32 0.0198(17) 0.026(2) 0.0167(17) -0.0018(16) 0.0039(14) -0.0016(17)
C33 0.0153(15) 0.0157(17) 0.0115(16) -0.0020(14) 0.0040(14) -0.0053(14)
C34 0.0156(17) 0.0165(19) 0.0201(18) -0.0061(14) 0.0031(14) -0.0025(15)
C35 0.0191(18) 0.0119(18) 0.0194(18) -0.0038(13) 0.0013(14) -0.0032(14)
C36 0.0200(18) 0.0153(18) 0.029(2) -0.0023(15) 0.0050(16) 0.0039(15)
C37 0.033(2) 0.023(2) 0.026(2) 0.0057(16) 0.0027(17) 0.0124(18)
C38 0.041(2) 0.032(2) 0.019(2) 0.0043(16) 0.0013(17) 0.011(2)
C39 0.028(2) 0.024(2) 0.0178(19) 0.0030(16) 0.0081(16) 0.0103(17)
C40 0.0186(17) 0.0142(18) 0.0204(19) 0.0002(14) 0.0026(14) -0.0006(15)
C41 0.0146(16) 0.0172(17) 0.0162(17) -0.0045(13) 0.0013(15) -0.0012(15)
C42 0.0134(16) 0.0148(17) 0.0167(17) -0.0037(13) 0.0039(14) -0.0022(15)
C43 0.036(2) 0.039(3) 0.041(3) 0.010(2) -0.005(2) -0.008(2)

loop_
_atom_type_symbol
_atom_type_description
_atom_type_scat_dispersion_real
_atom_type_scat_dispersion_imag
_atom_type_scat_source
C C 0.0033 0.0016 'International Tables Vol C Tables 4.2.6.8 and 6.1.1.4'
H H 0.0000 0.0000 'International Tables Vol C Tables 4.2.6.8 and 6.1.1.4'
N N 0.0061 0.0033 'International Tables Vol C Tables 4.2.6.8 and 6.1.1.4'
P P 0.1023 0.0942 'International Tables Vol C Tables 4.2.6.8 and 6.1.1.4'
Cl Cl 0.1484 0.1585 'International Tables Vol C Tables 4.2.6.8 and 6.1.1.4'
Pd Pd -0.9988 1.0072 'International Tables Vol C Tables 4.2.6.8 and 6.1.1.4'

loop_
_geom_angle_atom_site_label_1
_geom_angle_atom_site_label_2
_geom_angle_atom_site_label_3
_geom_angle
C14 Pd1 N1 81.43(12)
C14 Pd1 P1 98.59(10)
N1 Pd1 P1 177.66(8)
C14 Pd1 Cl1 169.43(9)
N1 Pd1 Cl1 89.98(7)
P1 Pd1 Cl1 89.74(3)
C42 Pd2 N2 81.06(12)
C42 Pd2 P2 97.52(9)
N2 Pd2 P2 163.22(8)
C42 Pd2 Cl2 161.45(10)
N2 Pd2 Cl2 92.31(8)
P2 Pd2 Cl2 93.72(3)
C28 P1 C15 107.37(15)
C28 P1 Pd1 115.48(11)
C15 P1 Pd1 113.39(11)
C28 P1 P2 75.57(11)
C15 P1 P2 111.47(11)
Pd1 P1 P2 126.62(4)
C23 P2 C19 105.10(15)
C23 P2 Pd2 122.33(11)
C19 P2 Pd2 109.70(11)
C23 P2 P1 75.67(11)
C19 P2 P1 113.00(11)
Pd2 P2 P1 126.06(4)
C2 N1 C1 106.5(3)
C2 N1 C3 110.9(3)
C1 N1 C3 108.7(3)
C2 N1 Pd1 118.9(2)
C1 N1 Pd1 105.2(2)
C3 N1 Pd1 106.17(19)
C29 N2 C30 107.7(3)
C29 N2 C31 108.9(3)
C30 N2 C31 111.2(3)
C29 N2 Pd2 108.2(2)
C30 N2 Pd2 113.2(2)
C31 N2 Pd2 107.5(2)
N1 C3 C5 105.7(3)
N1 C3 C4 112.0(3)
C5 C3 C4 110.3(3)
C6 C5 C14 121.8(3)
C6 C5 C3 120.7(3)
C14 C5 C3 117.5(3)
C5 C6 C7 120.4(3)
C6 C7 C12 118.8(3)
C6 C7 C8 122.4(3)
C12 C7 C8 118.8(3)
C9 C8 C7 120.8(4)
C8 C9 C10 120.7(3)
C11 C10 C9 119.4(4)
C10 C11 C12 120.9(3)
C7 C12 C11 119.3(3)
C7 C12 C13 119.0(3)
C11 C12 C13 121.6(3)
C14 C13 C12 121.9(3)
C13 C14 C5 118.0(3)
C13 C14 Pd1 129.5(3)
C5 C14 Pd1 111.9(2)
C18 C15 C17 110.4(3)
C18 C15 C16 109.5(3)
C17 C15 C16 108.7(3)
C18 C15 P1 109.7(2)
C17 C15 P1 112.3(2)
C16 C15 P1 106.1(2)
C20 C19 C21 110.0(3)
C20 C19 C22 108.5(3)
C21 C19 C22 110.2(3)
C20 C19 P2 112.5(2)
C21 C19 P2 110.5(2)
C22 C19 P2 105.0(2)
C28 C23 C24 120.2(3)
C28 C23 P2 104.5(2)
C24 C23 P2 135.1(3)
C25 C24 C23 118.2(3)
C24 C25 C26 121.0(3)
C27 C26 C25 121.4(3)
C26 C27 C28 117.7(3)
C27 C28 C23 121.4(3)
C27 C28 P1 135.1(3)
C23 C28 P1 103.5(2)
N2 C31 C33 105.9(3)
N2 C31 C32 113.6(3)
C33 C31 C32 110.3(3)
C34 C33 C42 121.3(3)
C34 C33 C31 122.5(3)
C42 C33 C31 116.2(3)
C33 C34 C35 121.3(3)
C36 C35 C34 122.8(3)
C36 C35 C40 119.5(3)
C34 C35 C40 117.7(3)
C37 C36 C35 120.7(3)
C36 C37 C38 120.1(4)
C39 C38 C37 120.5(4)
C38 C39 C40 121.5(3)
C41 C40 C39 122.5(3)
C41 C40 C35 119.7(3)
C39 C40 C35 117.7(3)
C42 C41 C40 122.1(3)
C41 C42 C33 117.6(3)
C41 C42 Pd2 127.2(3)
C33 C42 Pd2 113.7(2)
Cl3 C43 Cl4 113.1(3)

loop_
_geom_bond_atom_site_label_1
_geom_bond_atom_site_label_2
_geom_bond_distance
Pd1 C14 2.026(3)
Pd1 N1 2.147(3)
Pd1 P1 2.2729(9)
Pd1 Cl1 2.3865(9)
Pd2 C42 2.002(4)
Pd2 N2 2.140(3)
Pd2 P2 2.2685(9)
Pd2 Cl2 2.4062(9)
Cl3 C43 1.724(5)
Cl4 C43 1.751(5)
P1 C28 1.835(3)
P1 C15 1.884(3)
P1 P2 2.2957(12)
P2 C23 1.821(3)
P2 C19 1.884(3)
N1 C2 1.479(4)
N1 C1 1.482(4)
N1 C3 1.503(4)
N2 C29 1.482(4)
N2 C30 1.492(4)
N2 C31 1.507(4)
C3 C5 1.512(5)
C3 C4 1.530(5)
C5 C6 1.377(5)
C5 C14 1.427(5)
C6 C7 1.412(5)
C7 C12 1.412(5)
C7 C8 1.418(5)
C8 C9 1.369(5)
C9 C10 1.410(6)
C10 C11 1.382(5)
C11 C12 1.413(5)
C12 C13 1.437(5)
C13 C14 1.362(5)
C15 C18 1.523(5)
C15 C17 1.527(5)
C15 C16 1.548(4)
C19 C20 1.525(5)
C19 C21 1.532(5)
C19 C22 1.540(5)
C23 C28 1.396(5)
C23 C24 1.403(5)
C24 C25 1.381(5)
C25 C26 1.397(5)
C26 C27 1.384(5)
C27 C28 1.393(5)
C31 C33 1.511(5)
C31 C32 1.512(5)
C33 C34 1.365(5)
C33 C42 1.440(4)
C34 C35 1.421(5)
C35 C36 1.419(5)
C35 C40 1.425(5)
C36 C37 1.365(5)
C37 C38 1.405(5)
C38 C39 1.367(5)
C39 C40 1.417(5)
C40 C41 1.417(5)
C41 C42 1.374(5)
